data_7034351
loop_
_publ_author_name
'Zaragoza-Calero, Silvia'
'Francos, Javier'
'Kennedy, Alan R.'
'O'Hara, Charles T'

_publ_section_title
;
 Solid state and solution studies of lithium tris(n-butyl)magnesiates
 stabilised by Lewis donors.
;
_journal_issue 16
_journal_name_full 'Dalton transactions (Cambridge, England : 2003)'
_journal_page_first 7258
_journal_page_last 7267
_journal_paper_doi 10.1039/c5dt00435g
_journal_volume 44
_journal_year 2015
_chemical_formula_sum 'C36 H86 Li2 Mg2 N4 O2'
_chemical_formula_weight 669.59
_chemical_name_systematic
; 
 ? 
;
_chemical_properties_physical 'Air-sensitive, Moisture-sensitive, Oxygen-sensitive'
_space_group_IT_number 14
_symmetry_cell_setting monoclinic
_symmetry_space_group_name_Hall '-P 2ybc'
_symmetry_space_group_name_H-M 'P 1 21/c 1'
_atom_sites_solution_hydrogens geom
_atom_sites_solution_primary direct
_atom_sites_solution_secondary difmap
_audit_creation_method SHELXL-97
_audit_update_record
;
2015-01-28 deposited with the CCDC.
2015-03-09 downloaded from the CCDC.
;
_cell_angle_alpha 90.00
_cell_angle_beta 95.751(2)
_cell_angle_gamma 90.00
_cell_formula_units_Z 2
_cell_length_a 10.0718(2)
_cell_length_b 13.5833(2)
_cell_length_c 16.9469(3)
_cell_measurement_reflns_used 6537
_cell_measurement_temperature 123(2)
_cell_measurement_theta_max 73.4323
_cell_measurement_theta_min 3.2509
_cell_volume 2306.81(7)
_computing_cell_refinement CrysalisPro
_computing_data_collection CrysalisPro
_computing_data_reduction CrysalisPro
_computing_publication_material SHELXL-97
_computing_structure_refinement 'SHELXL-97 (Sheldrick, 1997)'
_computing_structure_solution 'SHELXS-97 (Sheldrick, 1990)'
_diffrn_ambient_temperature 123(2)
_diffrn_measured_fraction_theta_full 0.998
_diffrn_measured_fraction_theta_max 0.989
_diffrn_measurement_device_type 'Oxford Diffraction Gemini S'
_diffrn_measurement_method omega-scans
_diffrn_radiation_monochromator graphite
_diffrn_radiation_source 'fine-focus sealed tube'
_diffrn_radiation_type CuK\a
_diffrn_radiation_wavelength 1.54180
_diffrn_reflns_av_R_equivalents 0.0343
_diffrn_reflns_av_sigmaI/netI 0.0267
_diffrn_reflns_limit_h_max 11
_diffrn_reflns_limit_h_min -12
_diffrn_reflns_limit_k_max 16
_diffrn_reflns_limit_k_min -16
_diffrn_reflns_limit_l_max 20
_diffrn_reflns_limit_l_min -21
_diffrn_reflns_number 17305
_diffrn_reflns_theta_full 70.00
_diffrn_reflns_theta_max 73.59
_diffrn_reflns_theta_min 6.18
_exptl_absorpt_coefficient_mu 0.678
_exptl_absorpt_correction_T_max 1.00000
_exptl_absorpt_correction_T_min 0.98929
_exptl_absorpt_correction_type multi-scan
_exptl_absorpt_process_details
;
CrysAlisPro, Agilent Technologies,
Version 1.171.34.46 (release 25-11-2010 CrysAlis171 .NET)
(compiled Nov 25 2010,17:55:46)
Empirical absorption correction using spherical harmonics,
 implemented in SCALE3 ABSPACK scaling algorithm.
;
_exptl_crystal_colour colourless
_exptl_crystal_density_diffrn 0.964
_exptl_crystal_density_method 'not measured'
_exptl_crystal_description needle
_exptl_crystal_F_000 752
_exptl_crystal_recrystallization_method 'Re-crystallisation from solvent: '
_exptl_crystal_size_max 0.3
_exptl_crystal_size_mid 0.2
_exptl_crystal_size_min 0.1
_refine_diff_density_max 0.463
_refine_diff_density_min -0.256
_refine_diff_density_rms 0.051
_refine_ls_extinction_method none
_refine_ls_goodness_of_fit_ref 1.042
_refine_ls_hydrogen_treatment mixed
_refine_ls_matrix_type full
_refine_ls_number_parameters 231
_refine_ls_number_reflns 4601
_refine_ls_number_restraints 0
_refine_ls_restrained_S_all 1.042
_refine_ls_R_factor_all 0.0565
_refine_ls_R_factor_gt 0.0508
_refine_ls_shift/su_max 0.001
_refine_ls_shift/su_mean 0.000
_refine_ls_structure_factor_coef Fsqd
_refine_ls_weighting_details 'calc w=1/[\s^2^(Fo^2^)+(0.0944P)^2^+0.6065P] where P=(Fo^2^+2Fc^2^)/3'
_refine_ls_weighting_scheme calc
_refine_ls_wR_factor_gt 0.1450
_refine_ls_wR_factor_ref 0.1521
_reflns_number_gt 4029
_reflns_number_total 4601
_reflns_threshold_expression I>2sigma(I)
_cod_data_source_file c5dt00435g2.cif
_cod_data_source_block sz066
_cod_depositor_comments 'Adding full bibliography for 7034348--7034352.cif.'
_cod_original_sg_symbol_H-M 'P 21/c'
_cod_database_code 7034351

loop_
_symmetry_equiv_pos_as_xyz
'x, y, z'
'-x, y+1/2, -z+1/2'
'-x, -y, -z'
'x, -y-1/2, z-1/2'

loop_
_atom_site_label
_atom_site_type_symbol
_atom_site_fract_x
_atom_site_fract_y
_atom_site_fract_z
_atom_site_U_iso_or_equiv
_atom_site_adp_type
_atom_site_occupancy
_atom_site_symmetry_multiplicity
_atom_site_calc_flag
_atom_site_refinement_flags
Mg1 Mg 0.39818(4) 0.55584(3) 0.94846(3) 0.02514(16) Uani 1 1 d .
Li1 Li 0.3631(2) 0.37204(19) 1.09018(16) 0.0317(5) Uani 1 1 d .
O1 O 0.41677(9) 0.50411(7) 1.06227(6) 0.0252(2) Uani 1 1 d .
N1 N 0.18185(13) 0.30261(10) 1.04822(8) 0.0354(3) Uani 1 1 d .
N2 N 0.31731(13) 0.32983(11) 1.20924(8) 0.0364(3) Uani 1 1 d .
C1 C 0.17688(18) 0.30296(17) 1.19412(11) 0.0503(5) Uani 1 1 d .
H1A H 0.1220 0.3636 1.1925 0.060 Uiso 1 1 calc R
H1B H 0.1517 0.2618 1.2385 0.060 Uiso 1 1 calc R
C2 C 0.1459(2) 0.24769(16) 1.11785(12) 0.0539(5) Uani 1 1 d .
H2A H 0.1949 0.1844 1.1212 0.065 Uiso 1 1 calc R
H2B H 0.0493 0.2326 1.1108 0.065 Uiso 1 1 calc R
C3 C 0.3336(3) 0.40171(18) 1.27426(12) 0.0635(6) Uani 1 1 d .
H3A H 0.2792 0.4601 1.2599 0.095 Uiso 1 1 calc R
H3B H 0.4276 0.4208 1.2838 0.095 Uiso 1 1 calc R
H3C H 0.3047 0.3722 1.3225 0.095 Uiso 1 1 calc R
C4 C 0.3973(2) 0.24238(18) 1.23387(14) 0.0618(6) Uani 1 1 d .
H4A H 0.3637 0.2132 1.2809 0.093 Uiso 1 1 calc R
H4B H 0.4908 0.2616 1.2464 0.093 Uiso 1 1 calc R
H4C H 0.3906 0.1941 1.1907 0.093 Uiso 1 1 calc R
C5 C 0.07904(17) 0.37673(14) 1.02413(11) 0.0429(4) Uani 1 1 d .
H5A H -0.0060 0.3437 1.0084 0.064 Uiso 1 1 calc R
H5B H 0.1060 0.4148 0.9793 0.064 Uiso 1 1 calc R
H5C H 0.0686 0.4211 1.0687 0.064 Uiso 1 1 calc R
C6 C 0.1925(2) 0.23521(14) 0.98146(13) 0.0508(5) Uani 1 1 d .
H6A H 0.2636 0.1872 0.9957 0.076 Uiso 1 1 calc R
H6B H 0.2134 0.2728 0.9349 0.076 Uiso 1 1 calc R
H6C H 0.1076 0.2006 0.9692 0.076 Uiso 1 1 calc R
C7 C 0.40341(14) 0.57516(11) 1.12274(8) 0.0277(3) Uani 1 1 d .
H7A H 0.4562 0.6343 1.1121 0.033 Uiso 1 1 calc R
H7B H 0.4402 0.5477 1.1745 0.033 Uiso 1 1 calc R
C8 C 0.25940(14) 0.60490(11) 1.12757(8) 0.0293(3) Uani 1 1 d .
H8A H 0.2230 0.6330 1.0760 0.035 Uiso 1 1 calc R
H8B H 0.2065 0.5456 1.1376 0.035 Uiso 1 1 calc R
C9 C 0.24460(16) 0.67953(12) 1.19229(10) 0.0376(4) Uani 1 1 d .
H9A H 0.2933 0.7402 1.1804 0.045 Uiso 1 1 calc R
H9B H 0.2865 0.6530 1.2432 0.045 Uiso 1 1 calc R
C10 C 0.10001(18) 0.70588(16) 1.20160(13) 0.0495(5) Uani 1 1 d .
H10A H 0.0588 0.7348 1.1521 0.074 Uiso 1 1 calc R
H10B H 0.0971 0.7535 1.2449 0.074 Uiso 1 1 calc R
H10C H 0.0512 0.6463 1.2138 0.074 Uiso 1 1 calc R
C11 C 0.24016(15) 0.50643(12) 0.86236(9) 0.0327(3) Uani 1 1 d .
C12 C 0.26241(16) 0.53500(12) 0.77693(9) 0.0345(3) Uani 1 1 d .
H12A H 0.2792 0.6068 0.7755 0.041 Uiso 1 1 calc R
H12B H 0.3441 0.5014 0.7629 0.041 Uiso 1 1 calc R
C13 C 0.14921(19) 0.51079(14) 0.71384(10) 0.0437(4) Uani 1 1 d .
H13A H 0.0689 0.5481 0.7253 0.052 Uiso 1 1 calc R
H13B H 0.1281 0.4398 0.7172 0.052 Uiso 1 1 calc R
C14 C 0.1797(3) 0.53425(18) 0.62958(12) 0.0628(6) Uani 1 1 d .
H14A H 0.1958 0.6051 0.6248 0.094 Uiso 1 1 calc R
H14B H 0.1037 0.5150 0.5921 0.094 Uiso 1 1 calc R
H14C H 0.2593 0.4978 0.6177 0.094 Uiso 1 1 calc R
C15 C 0.45283(17) 0.71350(13) 0.94951(11) 0.0375(4) Uani 1 1 d .
C16 C 0.32014(17) 0.77045(13) 0.93072(11) 0.0401(4) Uani 1 1 d .
H16A H 0.2820 0.7516 0.8767 0.048 Uiso 1 1 calc R
H16B H 0.2571 0.7476 0.9681 0.048 Uiso 1 1 calc R
C17 C 0.32540(19) 0.88242(13) 0.93460(12) 0.0461(4) Uani 1 1 d .
H17A H 0.3864 0.9065 0.8965 0.055 Uiso 1 1 calc R
H17B H 0.3630 0.9025 0.9884 0.055 Uiso 1 1 calc R
C18 C 0.1895(2) 0.93114(15) 0.91594(14) 0.0563(5) Uani 1 1 d .
H18A H 0.1528 0.9134 0.8621 0.085 Uiso 1 1 calc R
H18B H 0.1994 1.0028 0.9198 0.085 Uiso 1 1 calc R
H18C H 0.1288 0.9085 0.9539 0.085 Uiso 1 1 calc R
H11A H 0.149(2) 0.5381(16) 0.8743(13) 0.049(6) Uiso 1 1 d .
H11B H 0.217(2) 0.4350(16) 0.8618(12) 0.044(5) Uiso 1 1 d .
H15A H 0.512(3) 0.745(2) 0.9211(16) 0.072(8) Uiso 1 1 d .
H15B H 0.483(3) 0.741(2) 0.9961(17) 0.073(8) Uiso 1 1 d .

loop_
_atom_site_aniso_label
_atom_site_aniso_U_11
_atom_site_aniso_U_22
_atom_site_aniso_U_33
_atom_site_aniso_U_23
_atom_site_aniso_U_13
_atom_site_aniso_U_12
Mg1 0.0235(3) 0.0273(3) 0.0247(3) 0.00126(17) 0.00310(18) 0.00154(16)
Li1 0.0282(12) 0.0306(12) 0.0366(13) 0.0040(10) 0.0047(10) -0.0012(9)
O1 0.0254(5) 0.0273(5) 0.0233(5) -0.0004(4) 0.0041(4) 0.0012(4)
N1 0.0318(7) 0.0348(7) 0.0388(7) 0.0059(5) 0.0003(5) -0.0052(5)
N2 0.0340(7) 0.0418(8) 0.0335(7) 0.0086(6) 0.0045(5) -0.0001(5)
C1 0.0384(9) 0.0678(13) 0.0465(10) 0.0192(9) 0.0132(8) -0.0038(8)
C2 0.0489(11) 0.0565(11) 0.0547(11) 0.0195(9) -0.0025(9) -0.0237(9)
C3 0.0959(18) 0.0628(13) 0.0337(10) 0.0047(9) 0.0148(10) -0.0126(12)
C4 0.0577(13) 0.0708(14) 0.0572(12) 0.0257(11) 0.0071(10) 0.0191(10)
C5 0.0313(8) 0.0517(10) 0.0451(9) 0.0056(8) 0.0002(7) 0.0024(7)
C6 0.0518(11) 0.0417(10) 0.0567(11) -0.0078(8) -0.0053(9) -0.0036(8)
C7 0.0261(7) 0.0322(7) 0.0250(7) -0.0037(5) 0.0033(5) 0.0011(5)
C8 0.0266(7) 0.0343(8) 0.0270(7) -0.0014(6) 0.0030(5) 0.0024(6)
C9 0.0337(8) 0.0383(8) 0.0412(9) -0.0067(7) 0.0053(7) 0.0029(6)
C10 0.0388(9) 0.0541(11) 0.0572(11) -0.0140(9) 0.0126(8) 0.0053(8)
C11 0.0299(8) 0.0395(8) 0.0286(7) 0.0014(6) 0.0030(6) -0.0027(6)
C12 0.0357(8) 0.0367(8) 0.0309(8) 0.0028(6) 0.0028(6) -0.0029(6)
C13 0.0506(10) 0.0453(10) 0.0343(9) -0.0021(7) -0.0002(7) -0.0052(8)
C14 0.0923(17) 0.0602(13) 0.0343(10) 0.0003(9) -0.0016(10) -0.0159(12)
C15 0.0360(8) 0.0378(8) 0.0399(9) 0.0042(7) 0.0085(7) -0.0030(7)
C16 0.0374(9) 0.0379(9) 0.0454(9) 0.0040(7) 0.0061(7) 0.0007(7)
C17 0.0506(11) 0.0394(9) 0.0493(10) 0.0007(8) 0.0105(8) 0.0018(7)
C18 0.0669(13) 0.0444(10) 0.0587(12) 0.0002(9) 0.0110(10) 0.0102(9)

loop_
_atom_type_symbol
_atom_type_description
_atom_type_scat_dispersion_real
_atom_type_scat_dispersion_imag
_atom_type_scat_source
Mg Mg 0.1719 0.1771 'International Tables Vol C Tables 4.2.6.8 and 6.1.1.4'
Li Li 0.0008 0.0003 'International Tables Vol C Tables 4.2.6.8 and 6.1.1.4'
O O 0.0492 0.0322 'International Tables Vol C Tables 4.2.6.8 and 6.1.1.4'
N N 0.0311 0.0180 'International Tables Vol C Tables 4.2.6.8 and 6.1.1.4'
C C 0.0181 0.0091 'International Tables Vol C Tables 4.2.6.8 and 6.1.1.4'
H H 0.0000 0.0000 'International Tables Vol C Tables 4.2.6.8 and 6.1.1.4'

loop_
_geom_angle_atom_site_label_1
_geom_angle_atom_site_label_2
_geom_angle_atom_site_label_3
_geom_angle
_geom_angle_site_symmetry_1
_geom_angle_site_symmetry_3
O1 Mg1 O1 87.09(4) . 3_667
O1 Mg1 C11 121.56(6) . .
O1 Mg1 C11 115.51(5) 3_667 .
O1 Mg1 C15 109.04(6) . .
O1 Mg1 C15 99.03(5) 3_667 .
C11 Mg1 C15 118.25(7) . .
O1 Mg1 Li1 110.45(6) . 3_667
O1 Mg1 Li1 45.20(6) 3_667 3_667
C11 Mg1 Li1 123.81(7) . 3_667
C15 Mg1 Li1 55.32(7) . 3_667
O1 Mg1 Mg1 43.74(3) . 3_667
O1 Mg1 Mg1 43.35(3) 3_667 3_667
C11 Mg1 Mg1 131.14(5) . 3_667
C15 Mg1 Mg1 109.44(5) . 3_667
Li1 Mg1 Mg1 75.66(6) 3_667 3_667
O1 Mg1 Li1 27.72(5) . .
O1 Mg1 Li1 86.16(5) 3_667 .
C11 Mg1 Li1 97.11(6) . .
C15 Mg1 Li1 136.57(7) . .
Li1 Mg1 Li1 124.76(5) 3_667 .
Mg1 Mg1 Li1 49.10(4) 3_667 .
O1 Li1 N1 125.52(14) . .
O1 Li1 N2 123.68(14) . .
N1 Li1 N2 86.47(10) . .
O1 Li1 C15 98.08(11) . 3_667
N1 Li1 C15 111.33(13) . 3_667
N2 Li1 C15 112.36(12) . 3_667
O1 Li1 Mg1 48.66(6) . 3_667
N1 Li1 Mg1 146.04(13) . 3_667
N2 Li1 Mg1 125.84(11) . 3_667
C15 Li1 Mg1 50.90(6) 3_667 3_667
O1 Li1 Mg1 29.25(5) . .
N1 Li1 Mg1 103.30(10) . .
N2 Li1 Mg1 149.56(11) . .
C15 Li1 Mg1 91.12(9) 3_667 .
Mg1 Li1 Mg1 55.24(5) 3_667 .
C7 O1 Li1 113.67(11) . .
C7 O1 Mg1 116.10(8) . .
Li1 O1 Mg1 123.03(9) . .
C7 O1 Mg1 118.90(8) . 3_667
Li1 O1 Mg1 86.14(8) . 3_667
Mg1 O1 Mg1 92.91(4) . 3_667
C6 N1 C2 110.17(16) . .
C6 N1 C5 108.45(14) . .
C2 N1 C5 110.27(15) . .
C6 N1 Li1 114.22(13) . .
C2 N1 Li1 103.29(13) . .
C5 N1 Li1 110.37(13) . .
C1 N2 C3 109.35(16) . .
C1 N2 C4 109.96(16) . .
C3 N2 C4 107.87(17) . .
C1 N2 Li1 101.18(12) . .
C3 N2 Li1 119.92(13) . .
C4 N2 Li1 108.22(14) . .
N2 C1 C2 112.99(16) . .
N2 C1 H1A 109.0 . .
C2 C1 H1A 109.0 . .
N2 C1 H1B 109.0 . .
C2 C1 H1B 109.0 . .
H1A C1 H1B 107.8 . .
N1 C2 C1 113.00(15) . .
N1 C2 H2A 109.0 . .
C1 C2 H2A 109.0 . .
N1 C2 H2B 109.0 . .
C1 C2 H2B 109.0 . .
H2A C2 H2B 107.8 . .
N2 C3 H3A 109.5 . .
N2 C3 H3B 109.5 . .
H3A C3 H3B 109.5 . .
N2 C3 H3C 109.5 . .
H3A C3 H3C 109.5 . .
H3B C3 H3C 109.5 . .
N2 C4 H4A 109.5 . .
N2 C4 H4B 109.5 . .
H4A C4 H4B 109.5 . .
N2 C4 H4C 109.5 . .
H4A C4 H4C 109.5 . .
H4B C4 H4C 109.5 . .
N1 C5 H5A 109.5 . .
N1 C5 H5B 109.5 . .
H5A C5 H5B 109.5 . .
N1 C5 H5C 109.5 . .
H5A C5 H5C 109.5 . .
H5B C5 H5C 109.5 . .
N1 C6 H6A 109.5 . .
N1 C6 H6B 109.5 . .
H6A C6 H6B 109.5 . .
N1 C6 H6C 109.5 . .
H6A C6 H6C 109.5 . .
H6B C6 H6C 109.5 . .
O1 C7 C8 112.30(11) . .
O1 C7 H7A 109.1 . .
C8 C7 H7A 109.1 . .
O1 C7 H7B 109.1 . .
C8 C7 H7B 109.1 . .
H7A C7 H7B 107.9 . .
C9 C8 C7 112.48(12) . .
C9 C8 H8A 109.1 . .
C7 C8 H8A 109.1 . .
C9 C8 H8B 109.1 . .
C7 C8 H8B 109.1 . .
H8A C8 H8B 107.8 . .
C8 C9 C10 113.43(14) . .
C8 C9 H9A 108.9 . .
C10 C9 H9A 108.9 . .
C8 C9 H9B 108.9 . .
C10 C9 H9B 108.9 . .
H9A C9 H9B 107.7 . .
C9 C10 H10A 109.5 . .
C9 C10 H10B 109.5 . .
H10A C10 H10B 109.5 . .
C9 C10 H10C 109.5 . .
H10A C10 H10C 109.5 . .
H10B C10 H10C 109.5 . .
C12 C11 Mg1 113.05(10) . .
C12 C11 H11A 106.9(12) . .
Mg1 C11 H11A 110.0(12) . .
C12 C11 H11B 107.0(12) . .
Mg1 C11 H11B 117.7(12) . .
H11A C11 H11B 101.2(17) . .
C13 C12 C11 116.00(13) . .
C13 C12 H12A 108.3 . .
C11 C12 H12A 108.3 . .
C13 C12 H12B 108.3 . .
C11 C12 H12B 108.3 . .
H12A C12 H12B 107.4 . .
C12 C13 C14 113.98(16) . .
C12 C13 H13A 108.8 . .
C14 C13 H13A 108.8 . .
C12 C13 H13B 108.8 . .
C14 C13 H13B 108.8 . .
H13A C13 H13B 107.7 . .
C13 C14 H14A 109.5 . .
C13 C14 H14B 109.5 . .
H14A C14 H14B 109.5 . .
C13 C14 H14C 109.5 . .
H14A C14 H14C 109.5 . .
H14B C14 H14C 109.5 . .
C16 C15 Mg1 105.85(11) . .
C16 C15 Li1 151.59(15) . 3_667
Mg1 C15 Li1 73.79(8) . 3_667
C16 C15 H15A 104.6(17) . .
Mg1 C15 H15A 129.0(17) . .
Li1 C15 H15A 60.2(17) 3_667 .
C16 C15 H15B 100.7(17) . .
Mg1 C15 H15B 118.2(18) . .
Li1 C15 H15B 104.3(18) 3_667 .
H15A C15 H15B 95(2) . .
C17 C16 C15 117.65(15) . .
C17 C16 H16A 107.9 . .
C15 C16 H16A 107.9 . .
C17 C16 H16B 107.9 . .
C15 C16 H16B 107.9 . .
H16A C16 H16B 107.2 . .
C16 C17 C18 113.44(16) . .
C16 C17 H17A 108.9 . .
C18 C17 H17A 108.9 . .
C16 C17 H17B 108.9 . .
C18 C17 H17B 108.9 . .
H17A C17 H17B 107.7 . .
C17 C18 H18A 109.5 . .
C17 C18 H18B 109.5 . .
H18A C18 H18B 109.5 . .
C17 C18 H18C 109.5 . .
H18A C18 H18C 109.5 . .
H18B C18 H18C 109.5 . .

loop_
_geom_bond_atom_site_label_1
_geom_bond_atom_site_label_2
_geom_bond_distance
_geom_bond_site_symmetry_2
Mg1 O1 2.0437(11) .
Mg1 O1 2.0586(10) 3_667
Mg1 C11 2.1556(16) .
Mg1 C15 2.2108(18) .
Mg1 Li1 2.736(3) 3_667
Mg1 Mg1 2.9736(9) 3_667
Mg1 Li1 3.507(3) .
Li1 O1 1.946(3) .
Li1 N1 2.114(3) .
Li1 N2 2.191(3) .
Li1 C15 2.343(3) 3_667
Li1 Mg1 2.736(3) 3_667
O1 C7 1.4239(17) .
O1 Mg1 2.0587(10) 3_667
N1 C6 1.468(2) .
N1 C2 1.472(2) .
N1 C5 1.472(2) .
N2 C1 1.458(2) .
N2 C3 1.469(3) .
N2 C4 1.472(2) .
C1 C2 1.500(3) .
C1 H1A 0.9900 .
C1 H1B 0.9900 .
C2 H2A 0.9900 .
C2 H2B 0.9900 .
C3 H3A 0.9800 .
C3 H3B 0.9800 .
C3 H3C 0.9800 .
C4 H4A 0.9800 .
C4 H4B 0.9800 .
C4 H4C 0.9800 .
C5 H5A 0.9800 .
C5 H5B 0.9800 .
C5 H5C 0.9800 .
C6 H6A 0.9800 .
C6 H6B 0.9800 .
C6 H6C 0.9800 .
C7 C8 1.5157(19) .
C7 H7A 0.9900 .
C7 H7B 0.9900 .
C8 C9 1.512(2) .
C8 H8A 0.9900 .
C8 H8B 0.9900 .
C9 C10 1.523(2) .
C9 H9A 0.9900 .
C9 H9B 0.9900 .
C10 H10A 0.9800 .
C10 H10B 0.9800 .
C10 H10C 0.9800 .
C11 C12 1.537(2) .
C11 H11A 1.05(2) .
C11 H11B 1.00(2) .
C12 C13 1.519(2) .
C12 H12A 0.9900 .
C12 H12B 0.9900 .
C13 C14 1.524(3) .
C13 H13A 0.9900 .
C13 H13B 0.9900 .
C14 H14A 0.9800 .
C14 H14B 0.9800 .
C14 H14C 0.9800 .
C15 C16 1.549(2) .
C15 Li1 2.343(3) 3_667
C15 H15A 0.91(3) .
C15 H15B 0.90(3) .
C16 C17 1.523(2) .
C16 H16A 0.9900 .
C16 H16B 0.9900 .
C17 C18 1.525(3) .
C17 H17A 0.9900 .
C17 H17B 0.9900 .
C18 H18A 0.9800 .
C18 H18B 0.9800 .
C18 H18C 0.9800 .

loop_
_geom_torsion_atom_site_label_1
_geom_torsion_atom_site_label_2
_geom_torsion_atom_site_label_3
_geom_torsion_atom_site_label_4
_geom_torsion
_geom_torsion_site_symmetry_1
_geom_torsion_site_symmetry_4
O1 Mg1 Li1 O1 91.05(10) 3_667 .
C11 Mg1 Li1 O1 -153.70(10) . .
C15 Mg1 Li1 O1 -8.03(15) . .
Li1 Mg1 Li1 O1 66.03(9) 3_667 .
Mg1 Mg1 Li1 O1 66.03(9) 3_667 .
O1 Mg1 Li1 N1 143.12(17) . .
O1 Mg1 Li1 N1 -125.83(10) 3_667 .
C11 Mg1 Li1 N1 -10.58(11) . .
C15 Mg1 Li1 N1 135.09(10) . .
Li1 Mg1 Li1 N1 -150.85(13) 3_667 .
Mg1 Mg1 Li1 N1 -150.85(13) 3_667 .
O1 Mg1 Li1 N2 37.02(18) . .
O1 Mg1 Li1 N2 128.1(2) 3_667 .
C11 Mg1 Li1 N2 -116.7(2) . .
C15 Mg1 Li1 N2 29.0(3) . .
Li1 Mg1 Li1 N2 103.0(2) 3_667 .
Mg1 Mg1 Li1 N2 103.0(2) 3_667 .
O1 Mg1 Li1 C15 -104.64(13) . 3_667
O1 Mg1 Li1 C15 -13.59(8) 3_667 3_667
C11 Mg1 Li1 C15 101.66(9) . 3_667
C15 Mg1 Li1 C15 -112.68(10) . 3_667
Li1 Mg1 Li1 C15 -38.61(6) 3_667 3_667
Mg1 Mg1 Li1 C15 -38.61(6) 3_667 3_667
O1 Mg1 Li1 Mg1 -66.03(9) . 3_667
O1 Mg1 Li1 Mg1 25.02(5) 3_667 3_667
C11 Mg1 Li1 Mg1 140.27(6) . 3_667
C15 Mg1 Li1 Mg1 -74.07(9) . 3_667
Li1 Mg1 Li1 Mg1 0.0 3_667 3_667
N1 Li1 O1 C7 103.23(17) . .
N2 Li1 O1 C7 -9.41(19) . .
C15 Li1 O1 C7 -133.22(11) 3_667 .
Mg1 Li1 O1 C7 -119.95(10) 3_667 .
Mg1 Li1 O1 C7 149.08(14) . .
N1 Li1 O1 Mg1 -45.9(2) . .
N2 Li1 O1 Mg1 -158.50(10) . .
C15 Li1 O1 Mg1 77.70(12) 3_667 .
Mg1 Li1 O1 Mg1 90.96(7) 3_667 .
N1 Li1 O1 Mg1 -136.82(16) . 3_667
N2 Li1 O1 Mg1 110.54(14) . 3_667
C15 Li1 O1 Mg1 -13.26(9) 3_667 3_667
Mg1 Li1 O1 Mg1 -90.96(7) . 3_667
O1 Mg1 O1 C7 124.32(10) 3_667 .
C11 Mg1 O1 C7 -117.33(10) . .
C15 Mg1 O1 C7 25.77(10) . .
Li1 Mg1 O1 C7 84.85(10) 3_667 .
Mg1 Mg1 O1 C7 124.32(10) 3_667 .
Li1 Mg1 O1 C7 -148.40(15) . .
O1 Mg1 O1 Li1 -87.28(11) 3_667 .
C11 Mg1 O1 Li1 31.07(12) . .
C15 Mg1 O1 Li1 174.17(11) . .
Li1 Mg1 O1 Li1 -126.75(8) 3_667 .
Mg1 Mg1 O1 Li1 -87.28(11) 3_667 .
O1 Mg1 O1 Mg1 0.0 3_667 3_667
C11 Mg1 O1 Mg1 118.35(6) . 3_667
C15 Mg1 O1 Mg1 -98.55(6) . 3_667
Li1 Mg1 O1 Mg1 -39.47(7) 3_667 3_667
Li1 Mg1 O1 Mg1 87.28(10) . 3_667
O1 Li1 N1 C6 98.20(19) . .
N2 Li1 N1 C6 -132.10(13) . .
C15 Li1 N1 C6 -19.45(18) 3_667 .
Mg1 Li1 N1 C6 31.3(3) 3_667 .
Mg1 Li1 N1 C6 77.09(14) . .
O1 Li1 N1 C2 -142.15(18) . .
N2 Li1 N1 C2 -12.46(15) . .
C15 Li1 N1 C2 100.19(16) 3_667 .
Mg1 Li1 N1 C2 151.0(2) 3_667 .
Mg1 Li1 N1 C2 -163.27(13) . .
O1 Li1 N1 C5 -24.3(2) . .
N2 Li1 N1 C5 105.40(13) . .
C15 Li1 N1 C5 -141.95(13) 3_667 .
Mg1 Li1 N1 C5 -91.2(2) 3_667 .
Mg1 Li1 N1 C5 -45.41(14) . .
O1 Li1 N2 C1 116.83(17) . .
N1 Li1 N2 C1 -14.35(14) . .
C15 Li1 N2 C1 -125.99(15) 3_667 .
Mg1 Li1 N2 C1 176.98(14) 3_667 .
Mg1 Li1 N2 C1 96.1(2) . .
O1 Li1 N2 C3 -3.4(2) . .
N1 Li1 N2 C3 -134.58(16) . .
C15 Li1 N2 C3 113.79(18) 3_667 .
Mg1 Li1 N2 C3 56.8(2) 3_667 .
Mg1 Li1 N2 C3 -24.1(3) . .
O1 Li1 N2 C4 -127.61(18) . .
N1 Li1 N2 C4 101.21(15) . .
C15 Li1 N2 C4 -10.43(19) 3_667 .
Mg1 Li1 N2 C4 -67.46(19) 3_667 .
Mg1 Li1 N2 C4 -148.3(2) . .
C3 N2 C1 C2 167.30(16) . .
C4 N2 C1 C2 -74.4(2) . .
Li1 N2 C1 C2 39.83(19) . .
C6 N1 C2 C1 160.94(17) . .
C5 N1 C2 C1 -79.39(19) . .
Li1 N1 C2 C1 38.5(2) . .
N2 C1 C2 N1 -57.9(2) . .
Li1 O1 C7 C8 -75.64(15) . .
Mg1 O1 C7 C8 75.70(13) . .
Mg1 O1 C7 C8 -174.73(9) 3_667 .
O1 C7 C8 C9 179.39(12) . .
C7 C8 C9 C10 -176.49(15) . .
O1 Mg1 C11 C12 -166.61(10) . .
O1 Mg1 C11 C12 -63.49(13) 3_667 .
C15 Mg1 C11 C12 53.50(14) . .
Li1 Mg1 C11 C12 -11.81(15) 3_667 .
Mg1 Mg1 C11 C12 -112.71(11) 3_667 .
Li1 Mg1 C11 C12 -152.61(12) . .
Mg1 C11 C12 C13 -174.67(12) . .
C11 C12 C13 C14 -176.13(17) . .
O1 Mg1 C15 C16 -107.41(11) . .
O1 Mg1 C15 C16 162.56(11) 3_667 .
C11 Mg1 C15 C16 37.08(14) . .
Li1 Mg1 C15 C16 150.42(15) 3_667 .
Mg1 Mg1 C15 C16 -153.89(10) 3_667 .
Li1 Mg1 C15 C16 -103.47(13) . .
O1 Mg1 C15 Li1 102.16(8) . 3_667
O1 Mg1 C15 Li1 12.14(8) 3_667 3_667
C11 Mg1 C15 Li1 -113.34(9) . 3_667
Mg1 Mg1 C15 Li1 55.69(8) 3_667 3_667
Li1 Mg1 C15 Li1 106.11(10) . 3_667
Mg1 C15 C16 C17 174.74(13) . .
Li1 C15 C16 C17 -100.2(3) 3_667 .
C15 C16 C17 C18 -179.42(16) . .
